data_4103998
loop_
_publ_author_name
'Shiro Matsukawa'
'Hideaki Yamamichi'
'Yohsuke Yamamoto'
'Kaori Ando'

_publ_contact_author 'Prof. Yohsuke Yamamoto'
_publ_contact_author_email yyama@hiroshima-u.ac.jp
_publ_section_title
;
 Pentacoordinate Organoantimony Compounds That Isomerize by Turnstile
 Rotation
;
_journal_name_full 'Journal of the American Chemical Society'
_journal_page_first 3418
_journal_page_last 3419
_journal_paper_doi 10.1021/ja808113q
_journal_volume 131
_journal_year 2009
_chemical_formula_sum 'C22 H17 Cl F3 O Sb'
_chemical_formula_weight 511.56
_chemical_melting_point 209
_chemical_name_systematic
; 
 ? 
;
_space_group_IT_number 14
_symmetry_cell_setting monoclinic
_symmetry_space_group_name_Hall '-P 2yn'
_symmetry_space_group_name_H-M 'P 1 21/n 1'
_atom_sites_solution_hydrogens geom
_atom_sites_solution_primary direct
_atom_sites_solution_secondary difmap
_audit_creation_method SHELXL-97
_cell_angle_alpha 90.00
_cell_angle_beta 94.9730(10)
_cell_angle_gamma 90.00
_cell_formula_units_Z 4
_cell_length_a 8.8650(2)
_cell_length_b 7.83900(10)
_cell_length_c 28.1070(7)
_cell_measurement_temperature 173
_cell_measurement_theta_max 28.1
_cell_measurement_theta_min 2.4
_cell_volume 1945.88(7)
_computing_cell_refinement 'HKL(Otwinowski, 1997)'
_computing_data_collection 'HKL(Otwinowski, 1997)'
_computing_data_reduction 'HKL(Otwinowski, 1997)'
_computing_structure_refinement 'SHELXL-97 (Sheldrick, 1997)'
_computing_structure_solution 'SHELXS-97 (Sheldrick, 1990)'
_diffrn_ambient_temperature 173
_diffrn_detector_area_resol_mean 10.00
_diffrn_measured_fraction_theta_full 0.867
_diffrn_measured_fraction_theta_max 0.867
_diffrn_measurement_device_type 'MacScience DIP2030 Imaging Plate'
_diffrn_measurement_method \w
_diffrn_radiation_monochromator graphite
_diffrn_radiation_source 'fine-focus sealed tube'
_diffrn_radiation_type MoK\a
_diffrn_radiation_wavelength 0.71069
_diffrn_reflns_av_R_equivalents 0.0000
_diffrn_reflns_av_sigmaI/netI 0.0228
_diffrn_reflns_limit_h_max 11
_diffrn_reflns_limit_h_min 0
_diffrn_reflns_limit_k_max 9
_diffrn_reflns_limit_k_min 0
_diffrn_reflns_limit_l_max 37
_diffrn_reflns_limit_l_min -37
_diffrn_reflns_number 4105
_diffrn_reflns_theta_full 28.06
_diffrn_reflns_theta_max 28.06
_diffrn_reflns_theta_min 2.36
_exptl_absorpt_coefficient_mu 1.593
_exptl_absorpt_correction_type none
_exptl_crystal_colour colorless
_exptl_crystal_density_diffrn 1.746
_exptl_crystal_density_method 'not measured'
_exptl_crystal_description plate
_exptl_crystal_F_000 1008
_exptl_crystal_size_max 0.25
_exptl_crystal_size_mid 0.20
_exptl_crystal_size_min 0.15
_refine_diff_density_max 0.718
_refine_diff_density_min -2.170
_refine_diff_density_rms 0.286
_refine_ls_extinction_method none
_refine_ls_goodness_of_fit_ref 1.121
_refine_ls_hydrogen_treatment constr
_refine_ls_matrix_type full
_refine_ls_number_parameters 255
_refine_ls_number_reflns 4105
_refine_ls_number_restraints 0
_refine_ls_restrained_S_all 1.121
_refine_ls_R_factor_all 0.0474
_refine_ls_R_factor_gt 0.0419
_refine_ls_shift/su_max 0.001
_refine_ls_shift/su_mean 0.000
_refine_ls_structure_factor_coef Fsqd
_refine_ls_weighting_details 'calc w=1/[\s^2^(Fo^2^)+(0.0886P)^2^+2.5247P] where P=(Fo^2^+2Fc^2^)/3'
_refine_ls_weighting_scheme calc
_refine_ls_wR_factor_gt 0.1134
_refine_ls_wR_factor_ref 0.1282
_reflns_number_gt 3803
_reflns_number_total 4105
_reflns_threshold_expression >2sigma(I)
_cod_data_source_file ja808113q_si_002.cif
_cod_data_source_block compound2
_cod_database_code 4103998

loop_
_symmetry_equiv_pos_as_xyz
'x, y, z'
'-x+1/2, y+1/2, -z+1/2'
'-x, -y, -z'
'x-1/2, -y-1/2, z-1/2'

loop_
_atom_site_label
_atom_site_type_symbol
_atom_site_fract_x
_atom_site_fract_y
_atom_site_fract_z
_atom_site_U_iso_or_equiv
_atom_site_adp_type
_atom_site_occupancy
_atom_site_symmetry_multiplicity
_atom_site_calc_flag
_atom_site_refinement_flags
Sb1 Sb 0.24653(3) 0.15194(3) 0.130829(7) 0.01914(11) Uani 1 1 d .
O1 O 0.4433(3) 0.0143(3) 0.14368(8) 0.0200(5) Uani 1 1 d .
Cl1 Cl 0.02011(12) 0.32690(12) 0.12032(4) 0.0315(2) Uani 1 1 d .
F1 F 0.6501(3) -0.1219(3) 0.21164(9) 0.0311(5) Uani 1 1 d .
F2 F 0.7617(3) 0.1195(3) 0.22419(9) 0.0320(5) Uani 1 1 d .
F3 F 0.7503(3) 0.0053(3) 0.15420(8) 0.0336(5) Uani 1 1 d .
C1 C 0.2666(5) 0.1476(4) 0.20599(12) 0.0216(7) Uani 1 1 d .
C2 C 0.1571(5) 0.1732(5) 0.23780(14) 0.0288(8) Uani 1 1 d .
H1 H 0.0529 0.1826 0.2270 0.035 Uiso 1 1 calc R
C3 C 0.2060(6) 0.1845(6) 0.28633(14) 0.0347(10) Uani 1 1 d .
H2 H 0.1339 0.1980 0.3091 0.042 Uiso 1 1 calc R
C4 C 0.3573(6) 0.1763(5) 0.30132(14) 0.0330(9) Uani 1 1 d .
H3 H 0.3881 0.1851 0.3345 0.040 Uiso 1 1 calc R
C5 C 0.4677(5) 0.1552(4) 0.26885(13) 0.0253(8) Uani 1 1 d .
H4 H 0.5722 0.1517 0.2797 0.030 Uiso 1 1 calc R
C6 C 0.4208(4) 0.1393(4) 0.22034(12) 0.0190(7) Uani 1 1 d .
C7 C 0.4100(5) 0.3440(4) 0.12476(12) 0.0198(7) Uani 1 1 d .
C8 C 0.3996(5) 0.5020(4) 0.10212(11) 0.0247(7) Uani 1 1 d .
H5 H 0.3105 0.5338 0.0829 0.030 Uiso 1 1 calc R
C9 C 0.5223(5) 0.6119(5) 0.10825(13) 0.0292(8) Uani 1 1 d .
H6 H 0.5189 0.7191 0.0924 0.035 Uiso 1 1 calc R
C10 C 0.6502(5) 0.5659(5) 0.13749(13) 0.0287(8) Uani 1 1 d .
H7 H 0.7337 0.6421 0.1414 0.034 Uiso 1 1 calc R
C11 C 0.6579(4) 0.4095(4) 0.16121(12) 0.0246(7) Uani 1 1 d .
H8 H 0.7448 0.3808 0.1818 0.030 Uiso 1 1 calc R
C12 C 0.5383(4) 0.2966(4) 0.15455(11) 0.0193(6) Uani 1 1 d .
C13 C 0.5230(4) 0.1188(4) 0.17809(11) 0.0186(6) Uani 1 1 d .
C14 C 0.6715(4) 0.0304(4) 0.19212(12) 0.0234(7) Uani 1 1 d .
C15 C 0.1714(4) -0.0243(4) 0.07751(11) 0.0202(7) Uani 1 1 d .
C16 C 0.2786(4) -0.0775(4) 0.04725(11) 0.0225(7) Uani 1 1 d .
H9 H 0.3794 -0.0355 0.0514 0.027 Uiso 1 1 calc R
C17 C 0.2358(5) -0.1936(5) 0.01071(12) 0.0268(8) Uani 1 1 d .
C18 C 0.0878(5) -0.2547(5) 0.00669(12) 0.0266(7) Uani 1 1 d .
H10 H 0.0586 -0.3353 -0.0176 0.032 Uiso 1 1 calc R
C19 C -0.0188(4) -0.2015(5) 0.03709(12) 0.0238(7) Uani 1 1 d .
C20 C 0.0237(4) -0.0821(5) 0.07259(12) 0.0236(7) Uani 1 1 d .
H11 H -0.0480 -0.0412 0.0931 0.028 Uiso 1 1 calc R
C21 C 0.3484(6) -0.2487(7) -0.02356(16) 0.0442(11) Uani 1 1 d .
H12 H 0.3614 -0.3728 -0.0218 0.066 Uiso 1 1 calc R
H13 H 0.4458 -0.1928 -0.0150 0.066 Uiso 1 1 calc R
H14 H 0.3109 -0.2164 -0.0561 0.066 Uiso 1 1 calc R
C22 C -0.1773(5) -0.2716(6) 0.03194(15) 0.0356(9) Uani 1 1 d .
H15 H -0.1843 -0.3687 0.0536 0.053 Uiso 1 1 calc R
H16 H -0.2023 -0.3091 -0.0011 0.053 Uiso 1 1 calc R
H17 H -0.2485 -0.1826 0.0399 0.053 Uiso 1 1 calc R

loop_
_atom_site_aniso_label
_atom_site_aniso_U_11
_atom_site_aniso_U_22
_atom_site_aniso_U_33
_atom_site_aniso_U_23
_atom_site_aniso_U_13
_atom_site_aniso_U_12
Sb1 0.01736(19) 0.02239(17) 0.01734(15) -0.00313(6) -0.00032(9) 0.00036(7)
O1 0.0176(14) 0.0204(11) 0.0213(10) -0.0040(8) -0.0011(8) -0.0001(9)
Cl1 0.0243(6) 0.0372(5) 0.0319(5) -0.0089(3) -0.0042(4) 0.0086(4)
F1 0.0294(15) 0.0239(10) 0.0388(12) 0.0059(9) -0.0035(10) 0.0049(9)
F2 0.0217(14) 0.0350(11) 0.0371(12) -0.0051(9) -0.0105(9) -0.0014(10)
F3 0.0255(15) 0.0400(13) 0.0362(12) -0.0022(9) 0.0084(9) 0.0079(10)
C1 0.026(2) 0.0249(17) 0.0142(14) -0.0007(10) 0.0009(12) -0.0031(12)
C2 0.028(2) 0.0311(18) 0.0287(18) 0.0023(13) 0.0085(15) 0.0028(15)
C3 0.042(3) 0.041(2) 0.0225(17) 0.0050(14) 0.0146(16) 0.0079(19)
C4 0.045(3) 0.035(2) 0.0200(16) 0.0035(13) 0.0065(16) 0.0064(17)
C5 0.030(2) 0.0240(18) 0.0214(17) 0.0009(11) 0.0000(14) 0.0026(13)
C6 0.021(2) 0.0189(15) 0.0175(15) 0.0003(10) 0.0014(12) 0.0026(11)
C7 0.022(2) 0.0204(16) 0.0175(15) -0.0017(10) 0.0034(12) -0.0029(11)
C8 0.028(2) 0.0256(16) 0.0214(15) 0.0026(12) 0.0057(13) 0.0064(14)
C9 0.034(3) 0.0236(16) 0.0314(18) 0.0031(13) 0.0123(15) -0.0026(15)
C10 0.030(2) 0.0252(17) 0.0321(17) -0.0039(13) 0.0102(14) -0.0067(15)
C11 0.025(2) 0.0243(17) 0.0248(15) -0.0050(12) 0.0039(13) -0.0040(14)
C12 0.0173(19) 0.0221(15) 0.0190(14) -0.0028(11) 0.0045(11) -0.0003(13)
C13 0.0141(19) 0.0213(14) 0.0200(14) -0.0025(11) -0.0009(11) -0.0003(12)
C14 0.020(2) 0.0232(16) 0.0263(15) -0.0011(12) -0.0004(12) 0.0016(13)
C15 0.023(2) 0.0203(15) 0.0169(13) -0.0065(10) -0.0029(11) -0.0025(12)
C16 0.021(2) 0.0252(17) 0.0214(14) -0.0053(12) 0.0014(12) -0.0013(13)
C17 0.033(2) 0.0262(16) 0.0215(15) -0.0038(13) 0.0030(13) 0.0000(15)
C18 0.036(2) 0.0241(16) 0.0186(14) -0.0009(11) -0.0019(13) -0.0032(14)
C19 0.027(2) 0.0224(16) 0.0209(15) 0.0025(12) -0.0037(12) -0.0052(14)
C20 0.020(2) 0.0291(18) 0.0218(15) -0.0010(12) 0.0005(12) -0.0034(14)
C21 0.041(3) 0.055(3) 0.039(2) -0.022(2) 0.0143(19) -0.008(2)
C22 0.031(3) 0.039(2) 0.036(2) -0.0012(16) 0.0009(16) -0.0121(18)

loop_
_atom_type_symbol
_atom_type_description
_atom_type_scat_dispersion_real
_atom_type_scat_dispersion_imag
_atom_type_scat_source
C C 0.0033 0.0016 'International Tables Vol C Tables 4.2.6.8 and 6.1.1.4'
H H 0.0000 0.0000 'International Tables Vol C Tables 4.2.6.8 and 6.1.1.4'
F F 0.0171 0.0103 'International Tables Vol C Tables 4.2.6.8 and 6.1.1.4'
Cl Cl 0.1484 0.1585 'International Tables Vol C Tables 4.2.6.8 and 6.1.1.4'
O O 0.0106 0.0060 'International Tables Vol C Tables 4.2.6.8 and 6.1.1.4'
Sb Sb -0.5866 1.5461 'International Tables Vol C Tables 4.2.6.8 and 6.1.1.4'

loop_
_geom_angle_atom_site_label_1
_geom_angle_atom_site_label_2
_geom_angle_atom_site_label_3
_geom_angle
O1 Sb1 C15 89.53(12)
O1 Sb1 C1 79.55(13)
C15 Sb1 C1 134.30(13)
O1 Sb1 C7 79.06(12)
C15 Sb1 C7 126.10(13)
C1 Sb1 C7 95.38(13)
O1 Sb1 Cl1 176.04(7)
C15 Sb1 Cl1 94.42(10)
C1 Sb1 Cl1 97.37(11)
C7 Sb1 Cl1 98.84(10)
C13 O1 Sb1 100.51(19)
C2 C1 C6 122.9(3)
C2 C1 Sb1 129.8(3)
C6 C1 Sb1 106.7(2)
C1 C2 C3 117.5(4)
C1 C2 H1 121.3
C3 C2 H1 121.3
C4 C3 C2 120.6(4)
C4 C3 H2 119.7
C2 C3 H2 119.7
C3 C4 C5 121.6(4)
C3 C4 H3 119.2
C5 C4 H3 119.2
C6 C5 C4 118.7(4)
C6 C5 H4 120.7
C4 C5 H4 120.7
C1 C6 C5 118.7(3)
C1 C6 C13 113.8(3)
C5 C6 C13 127.4(4)
C8 C7 C12 121.8(3)
C8 C7 Sb1 130.8(3)
C12 C7 Sb1 106.9(2)
C9 C8 C7 118.4(4)
C9 C8 H5 120.8
C7 C8 H5 120.8
C8 C9 C10 120.2(3)
C8 C9 H6 119.9
C10 C9 H6 119.9
C9 C10 C11 121.0(4)
C9 C10 H7 119.5
C11 C10 H7 119.5
C12 C11 C10 119.6(4)
C12 C11 H8 120.2
C10 C11 H8 120.2
C11 C12 C7 118.9(3)
C11 C12 C13 127.7(3)
C7 C12 C13 113.3(3)
O1 C13 C14 106.6(3)
O1 C13 C12 106.6(2)
C14 C13 C12 114.6(3)
O1 C13 C6 107.0(3)
C14 C13 C6 113.5(3)
C12 C13 C6 108.0(3)
F1 C14 F3 107.4(3)
F1 C14 F2 106.6(3)
F3 C14 F2 106.8(3)
F1 C14 C13 111.5(3)
F3 C14 C13 111.3(3)
F2 C14 C13 113.0(3)
C20 C15 C16 122.1(3)
C20 C15 Sb1 121.7(2)
C16 C15 Sb1 116.2(2)
C15 C16 C17 119.2(3)
C15 C16 H9 120.4
C17 C16 H9 120.4
C18 C17 C16 118.4(3)
C18 C17 C21 121.4(3)
C16 C17 C21 120.2(4)
C17 C18 C19 122.2(3)
C17 C18 H10 118.9
C19 C18 H10 118.9
C18 C19 C20 118.9(3)
C18 C19 C22 120.7(3)
C20 C19 C22 120.4(3)
C15 C20 C19 119.1(3)
C15 C20 H11 120.4
C19 C20 H11 120.4
C17 C21 H12 109.5
C17 C21 H13 109.5
H12 C21 H13 109.5
C17 C21 H14 109.5
H12 C21 H14 109.5
H13 C21 H14 109.5
C19 C22 H15 109.5
C19 C22 H16 109.5
H15 C22 H16 109.5
C19 C22 H17 109.5
H15 C22 H17 109.5
H16 C22 H17 109.5

loop_
_geom_bond_atom_site_label_1
_geom_bond_atom_site_label_2
_geom_bond_distance
Sb1 O1 2.056(2)
Sb1 C15 2.104(3)
Sb1 C1 2.105(3)
Sb1 C7 2.107(3)
Sb1 Cl1 2.4279(10)
O1 C13 1.410(4)
F1 C14 1.335(4)
F2 C14 1.347(4)
F3 C14 1.338(4)
C1 C2 1.390(5)
C1 C6 1.393(6)
C2 C3 1.398(6)
C2 H1 0.9500
C3 C4 1.372(7)
C3 H2 0.9500
C4 C5 1.405(6)
C4 H3 0.9500
C5 C6 1.396(5)
C5 H4 0.9500
C6 C13 1.563(5)
C7 C8 1.392(4)
C7 C12 1.403(5)
C8 C9 1.387(6)
C8 H5 0.9500
C9 C10 1.389(6)
C9 H6 0.9500
C10 C11 1.394(5)
C10 H7 0.9500
C11 C12 1.381(5)
C11 H8 0.9500
C12 C13 1.553(5)
C13 C14 1.509(5)
C15 C20 1.381(5)
C15 C16 1.393(5)
C16 C17 1.400(5)
C16 H9 0.9500
C17 C18 1.392(6)
C17 C21 1.509(5)
C18 C19 1.392(5)
C18 H10 0.9500
C19 C20 1.396(5)
C19 C22 1.504(5)
C20 H11 0.9500
C21 H12 0.9800
C21 H13 0.9800
C21 H14 0.9800
C22 H15 0.9800
C22 H16 0.9800
C22 H17 0.9800

loop_
_geom_torsion_atom_site_label_1
_geom_torsion_atom_site_label_2
_geom_torsion_atom_site_label_3
_geom_torsion_atom_site_label_4
_geom_torsion
C15 Sb1 O1 C13 176.1(2)
C1 Sb1 O1 C13 -48.6(2)
C7 Sb1 O1 C13 49.1(2)
Cl1 Sb1 O1 C13 -9.2(12)
O1 Sb1 C1 C2 -159.5(3)
C15 Sb1 C1 C2 -80.6(4)
C7 Sb1 C1 C2 122.7(3)
Cl1 Sb1 C1 C2 23.0(3)
O1 Sb1 C1 C6 29.5(2)
C15 Sb1 C1 C6 108.5(3)
C7 Sb1 C1 C6 -48.3(2)
Cl1 Sb1 C1 C6 -147.9(2)
C6 C1 C2 C3 -2.4(5)
Sb1 C1 C2 C3 -172.0(3)
C1 C2 C3 C4 2.1(6)
C2 C3 C4 C5 -0.5(6)
C3 C4 C5 C6 -1.1(6)
C2 C1 C6 C5 0.8(5)
Sb1 C1 C6 C5 172.5(2)
C2 C1 C6 C13 -177.1(3)
Sb1 C1 C6 C13 -5.4(3)
C4 C5 C6 C1 1.0(5)
C4 C5 C6 C13 178.6(3)
O1 Sb1 C7 C8 158.9(3)
C15 Sb1 C7 C8 77.6(4)
C1 Sb1 C7 C8 -122.8(3)
Cl1 Sb1 C7 C8 -24.5(3)
O1 Sb1 C7 C12 -29.2(2)
C15 Sb1 C7 C12 -110.5(2)
C1 Sb1 C7 C12 49.1(2)
Cl1 Sb1 C7 C12 147.4(2)
C12 C7 C8 C9 2.2(5)
Sb1 C7 C8 C9 173.0(3)
C7 C8 C9 C10 -1.8(5)
C8 C9 C10 C11 -0.1(6)
C9 C10 C11 C12 1.8(5)
C10 C11 C12 C7 -1.4(5)
C10 C11 C12 C13 -178.8(3)
C8 C7 C12 C11 -0.5(5)
Sb1 C7 C12 C11 -173.3(2)
C8 C7 C12 C13 177.2(3)
Sb1 C7 C12 C13 4.4(3)
Sb1 O1 C13 C14 178.7(2)
Sb1 O1 C13 C12 -58.4(3)
Sb1 O1 C13 C6 57.0(2)
C11 C12 C13 O1 -145.3(3)
C7 C12 C13 O1 37.2(4)
C11 C12 C13 C14 -27.6(5)
C7 C12 C13 C14 154.9(3)
C11 C12 C13 C6 100.0(4)
C7 C12 C13 C6 -77.5(3)
C1 C6 C13 O1 -35.8(4)
C5 C6 C13 O1 146.5(3)
C1 C6 C13 C14 -153.0(3)
C5 C6 C13 C14 29.2(5)
C1 C6 C13 C12 78.7(3)
C5 C6 C13 C12 -99.0(4)
O1 C13 C14 F1 -61.6(3)
C12 C13 C14 F1 -179.4(3)
C6 C13 C14 F1 55.9(4)
O1 C13 C14 F3 58.2(4)
C12 C13 C14 F3 -59.5(4)
C6 C13 C14 F3 175.7(3)
O1 C13 C14 F2 178.3(3)
C12 C13 C14 F2 60.5(4)
C6 C13 C14 F2 -64.2(4)
O1 Sb1 C15 C20 138.0(3)
C1 Sb1 C15 C20 63.2(4)
C7 Sb1 C15 C20 -145.9(3)
Cl1 Sb1 C15 C20 -41.6(3)
O1 Sb1 C15 C16 -42.7(3)
C1 Sb1 C15 C16 -117.6(3)
C7 Sb1 C15 C16 33.3(3)
Cl1 Sb1 C15 C16 137.7(2)
C20 C15 C16 C17 -0.2(5)
Sb1 C15 C16 C17 -179.5(3)
C15 C16 C17 C18 -1.4(5)
C15 C16 C17 C21 178.0(4)
C16 C17 C18 C19 1.3(6)
C21 C17 C18 C19 -178.1(4)
C17 C18 C19 C20 0.5(5)
C17 C18 C19 C22 -179.4(4)
C16 C15 C20 C19 1.9(5)
Sb1 C15 C20 C19 -178.8(3)
C18 C19 C20 C15 -2.0(5)
C22 C19 C20 C15 177.8(3)
